data_7058574
loop_
_publ_author_name
'Chai, Lan-Qin'
'Zhou, Ling'
'Zhang, Hong-Bin'
'Mao, Kuan-Hao'
'Zhang, Hong-Song'

_publ_section_title
;
 Antimicrobial activities of self-assembled copper(ii), nickel(ii), and
 cobalt(iii) complexes combined with crystallographic, spectroscopic, DFT
 calculations and Hirshfeld surfaces analyses
;
_journal_issue 31
_journal_name_full 'New Journal of Chemistry'
_journal_page_first 12417
_journal_paper_doi 10.1039/C9NJ01920K
_journal_volume 43
_journal_year 2019
_chemical_formula_moiety 'C32 H30 N4 Ni O6'
_chemical_formula_sum 'C32 H30 N4 Ni O6'
_chemical_formula_weight 625.31
_space_group_crystal_system monoclinic
_space_group_IT_number 15
_space_group_name_Hall '-C 2yc'
_space_group_name_H-M_alt 'C 1 2/c 1'
_symmetry_space_group_name_Hall '-C 2yc'
_symmetry_space_group_name_H-M 'C 1 2/c 1'
_atom_sites_solution_hydrogens geom
_atom_sites_solution_primary iterative
_atom_sites_solution_secondary difmap
_audit_creation_date 2017-03-10
_audit_creation_method
;
Olex2 1.2
(compiled 2017.02.23 svn.r3390 for OlexSys, GUI svn.r5320)
;
_audit_update_record
;
2018-09-25 deposited with the CCDC.    2019-07-04 downloaded from the CCDC.
;
_cell_angle_alpha 90.00
_cell_angle_beta 128.389(10)
_cell_angle_gamma 90.00
_cell_formula_units_Z 4
_cell_length_a 22.4359(15)
_cell_length_b 9.3017(3)
_cell_length_c 17.2225(11)
_cell_measurement_reflns_used 1745
_cell_measurement_temperature 291.74(10)
_cell_measurement_theta_max 26.9570
_cell_measurement_theta_min 3.5950
_cell_volume 2817.2(5)
_computing_cell_refinement
;
CrysAlisPro, Agilent Technologies,
Version 1.171.36.28 (release 01-02-2013 CrysAlis171 .NET)
(compiled Feb  1 2013,16:14:44)
;
_computing_data_collection
;
CrysAlisPro, Agilent Technologies,
Version 1.171.36.28 (release 01-02-2013 CrysAlis171 .NET)
(compiled Feb  1 2013,16:14:44)
;
_computing_data_reduction
;
CrysAlisPro, Agilent Technologies,
Version 1.171.36.28 (release 01-02-2013 CrysAlis171 .NET)
(compiled Feb  1 2013,16:14:44)
;
_computing_molecular_graphics 'Olex2 (Dolomanov et al., 2009)'
_computing_publication_material 'Olex2 (Dolomanov et al., 2009)'
_computing_structure_refinement 'ShelXL (Sheldrick, 2015)'
_computing_structure_solution
;
Superflip (Palatinus & Chapuis, 2007;Palatinus & van der Lee, 2008;
Palatinus et al., 2012)
;
_diffrn_ambient_temperature 291.74(10)
_diffrn_detector_area_resol_mean 16.0733
_diffrn_measured_fraction_theta_full 0.998
_diffrn_measured_fraction_theta_max 0.998
_diffrn_measurement_details
;
#__ type_ start__ end____ width___ exp.time_
  1 omega  -47.00   51.00   1.0000    5.0000
omega____ theta____ kappa____ phi______ frames
    -       22.7867  -38.0000 -150.0000 98

#__ type_ start__ end____ width___ exp.time_
  2 omega   -2.00   86.00   1.0000    5.0000
omega____ theta____ kappa____ phi______ frames
    -       22.7867   38.0000 -150.0000 88

#__ type_ start__ end____ width___ exp.time_
  3 omega   -9.00   45.00   1.0000    5.0000
omega____ theta____ kappa____ phi______ frames
    -       22.7867   77.0000   60.0000 54
;
_diffrn_measurement_device_type 'SuperNova, Dual, Cu at zero, Eos'
_diffrn_measurement_method '\w scans'
_diffrn_orient_matrix_UB_11 -0.0120477000
_diffrn_orient_matrix_UB_12 -0.0001776000
_diffrn_orient_matrix_UB_13 0.0295605000
_diffrn_orient_matrix_UB_21 -0.0383531000
_diffrn_orient_matrix_UB_22 -0.0068074000
_diffrn_orient_matrix_UB_23 -0.0432439000
_diffrn_orient_matrix_UB_31 0.0034652000
_diffrn_orient_matrix_UB_32 -0.0759401000
_diffrn_orient_matrix_UB_33 0.0037984000
_diffrn_radiation_monochromator mirror
_diffrn_radiation_type MoK\a
_diffrn_radiation_wavelength 0.71073
_diffrn_reflns_av_R_equivalents 0.0301
_diffrn_reflns_av_unetI/netI 0.0457
_diffrn_reflns_limit_h_max 27
_diffrn_reflns_limit_h_min -27
_diffrn_reflns_limit_k_max 11
_diffrn_reflns_limit_k_min -9
_diffrn_reflns_limit_l_max 21
_diffrn_reflns_limit_l_min -19
_diffrn_reflns_number 5573
_diffrn_reflns_theta_full 26.02
_diffrn_reflns_theta_max 26.02
_diffrn_reflns_theta_min 3.30
_diffrn_source 'SuperNova (Mo) X-ray Source'
_exptl_absorpt_coefficient_mu 0.743
_exptl_absorpt_correction_T_max 1.00000
_exptl_absorpt_correction_T_min 0.95627
_exptl_absorpt_correction_type multi-scan
_exptl_absorpt_process_details
;
CrysAlisPro, Agilent Technologies,
Version 1.171.36.28 (release 01-02-2013 CrysAlis171 .NET)
(compiled Feb  1 2013,16:14:44)
Empirical absorption correction using spherical harmonics,
 implemented in SCALE3 ABSPACK scaling algorithm.
;
_exptl_crystal_colour 'clear light brown'
_exptl_crystal_colour_lustre clear
_exptl_crystal_colour_modifier light
_exptl_crystal_colour_primary brown
_exptl_crystal_density_diffrn 1.474
_exptl_crystal_density_method 'not measured'
_exptl_crystal_description block
_exptl_crystal_F_000 1304
_exptl_crystal_size_max 0.17
_exptl_crystal_size_mid 0.16
_exptl_crystal_size_min 0.03
_refine_diff_density_max 0.349
_refine_diff_density_min -0.269
_refine_diff_density_rms 0.058
_refine_ls_extinction_method none
_refine_ls_goodness_of_fit_ref 1.047
_refine_ls_hydrogen_treatment mixed
_refine_ls_matrix_type full
_refine_ls_number_parameters 201
_refine_ls_number_reflns 2763
_refine_ls_number_restraints 0
_refine_ls_restrained_S_all 1.047
_refine_ls_R_factor_all 0.0519
_refine_ls_R_factor_gt 0.0414
_refine_ls_shift/su_max 0.000
_refine_ls_shift/su_mean 0.000
_refine_ls_structure_factor_coef Fsqd
_refine_ls_weighting_details 'calc w=1/[\s^2^(Fo^2^)+(0.0357P)^2^+3.0126P] where P=(Fo^2^+2Fc^2^)/3'
_refine_ls_weighting_scheme calc
_refine_ls_wR_factor_gt 0.0922
_refine_ls_wR_factor_ref 0.0986
_reflns_number_gt 2309
_reflns_number_total 2763
_reflns_threshold_expression >2sigma(I)
_cod_data_source_file c9nj01920k3.cif
_cod_data_source_block zhanghl_9
_cod_depositor_comments 'Adding full bibliography for 7058573--7058575.cif.'
_cod_original_cell_volume 2817.2(3)
_cod_database_code 7058574
_reflns_odcompleteness_completeness 99.74
_reflns_odcompleteness_iscentric 1
_reflns_odcompleteness_theta 26.32
_olex2_refinement_description
;
1. Fixed Uiso
 At 1.2 times of:
  All C(H) groups
 At 1.5 times of:
  All C(H,H,H) groups
2.a Aromatic/amide H refined with riding coordinates:
 C2(H2), C4(H4), C5(H5), C7(H7), C9(H9), C10(H10), C11(H11), C12(H12)
2.b Idealised Me refined as rotating group:
 C15(H15A,H15B,H15C), C16(H16A,H16B,H16C)
;
_olex2_date_sample_data_collection 2017-03-10
_olex2_submission_special_instructions 'No special instructions were received'

loop_
_space_group_symop_id
_space_group_symop_operation_xyz
1 'x, y, z'
2 '-x, y, -z+1/2'
3 'x+1/2, y+1/2, z'
4 '-x+1/2, y+1/2, -z+1/2'
5 '-x, -y, -z'
6 'x, -y, z-1/2'
7 '-x+1/2, -y+1/2, -z'
8 'x+1/2, -y+1/2, z-1/2'

loop_
_atom_site_label
_atom_site_type_symbol
_atom_site_fract_x
_atom_site_fract_y
_atom_site_fract_z
_atom_site_U_iso_or_equiv
_atom_site_adp_type
_atom_site_occupancy
_atom_site_calc_flag
_atom_site_site_symmetry_order
_atom_site_refinement_flags_posn
_atom_site_refinement_flags_adp
_atom_site_refinement_flags_occupancy
Ni1 Ni 0.5000 0.12585(4) 0.7500 0.02440(15) Uani 1 d 2 S T P
O1 O 0.56677(10) 0.28561(17) 0.84719(12) 0.0298(4) Uani 1 d 1 . . .
O2 O 0.74754(12) 0.4914(2) 1.16691(15) 0.0554(6) Uani 1 d 1 . . .
O3 O 0.53934(12) 0.2534(2) 0.62852(15) 0.0370(5) Uani 1 d 1 . . .
H3 H 0.5115(17) 0.296(3) 0.634(2) 0.039(9) Uiso 1 d 1 . . .
N1 N 0.58832(12) -0.0153(2) 0.83408(15) 0.0267(5) Uani 1 d 1 . . .
N2 N 0.54133(12) 0.1206(2) 0.66841(15) 0.0272(5) Uani 1 d 1 . . .
C1 C 0.62676(14) 0.2684(3) 0.94060(18) 0.0275(5) Uani 1 d 1 . . .
C2 C 0.65303(15) 0.3874(3) 1.00462(19) 0.0332(6) Uani 1 d 1 . . .
H2 H 0.6262 0.4734 0.9808 0.040 Uiso 1 calc 1 R . .
C3 C 0.71798(16) 0.3790(3) 1.1024(2) 0.0369(7) Uani 1 d 1 . . .
C4 C 0.75909(16) 0.2514(3) 1.1403(2) 0.0400(7) Uani 1 d 1 . . .
H4 H 0.8028 0.2459 1.2059 0.048 Uiso 1 calc 1 R . .
C5 C 0.73420(15) 0.1352(3) 1.0799(2) 0.0350(6) Uani 1 d 1 . . .
H5 H 0.7622 0.0506 1.1054 0.042 Uiso 1 calc 1 R . .
C6 C 0.66762(14) 0.1369(3) 0.98010(18) 0.0283(6) Uani 1 d 1 . . .
C7 C 0.64961(15) 0.0098(3) 0.92289(19) 0.0306(6) Uani 1 d 1 . . .
H7 H 0.6859 -0.0629 0.9527 0.037 Uiso 1 calc 1 R . .
C8 C 0.58662(14) -0.1404(3) 0.78457(19) 0.0295(6) Uani 1 d 1 . . .
C9 C 0.59323(16) -0.2764(3) 0.8221(2) 0.0395(7) Uani 1 d 1 . . .
H9 H 0.6001 -0.2861 0.8810 0.047 Uiso 1 calc 1 R . .
C10 C 0.58975(18) -0.3981(3) 0.7732(3) 0.0496(8) Uani 1 d 1 . . .
H10 H 0.5932 -0.4890 0.7982 0.059 Uiso 1 calc 1 R . .
C11 C 0.58115(19) -0.3835(3) 0.6871(3) 0.0526(9) Uani 1 d 1 . . .
H11 H 0.5790 -0.4649 0.6541 0.063 Uiso 1 calc 1 R . .
C12 C 0.57561(18) -0.2483(3) 0.6494(2) 0.0448(7) Uani 1 d 1 . . .
H12 H 0.5708 -0.2400 0.5920 0.054 Uiso 1 calc 1 R . .
C13 C 0.57713(15) -0.1241(3) 0.6962(2) 0.0309(6) Uani 1 d 1 . . .
C14 C 0.57171(14) 0.0188(3) 0.65386(18) 0.0283(6) Uani 1 d 1 . . .
C15 C 0.60173(17) 0.0390(3) 0.5976(2) 0.0409(7) Uani 1 d 1 . . .
H15A H 0.5896 0.1341 0.5700 0.061 Uiso 1 calc 1 GR . .
H15B H 0.5789 -0.0305 0.5452 0.061 Uiso 1 calc 1 GR . .
H15C H 0.6559 0.0265 0.6415 0.061 Uiso 1 calc 1 GR . .
C16 C 0.7125(2) 0.6279(3) 1.1321(3) 0.0640(10) Uani 1 d 1 . . .
H16A H 0.7127 0.6579 1.0789 0.096 Uiso 1 calc 1 GR . .
H16B H 0.7400 0.6965 1.1851 0.096 Uiso 1 calc 1 GR . .
H16C H 0.6610 0.6219 1.1087 0.096 Uiso 1 calc 1 GR . .

loop_
_atom_site_aniso_label
_atom_site_aniso_U_11
_atom_site_aniso_U_22
_atom_site_aniso_U_33
_atom_site_aniso_U_23
_atom_site_aniso_U_13
_atom_site_aniso_U_12
Ni1 0.0252(3) 0.0248(2) 0.0198(2) 0.000 0.0123(2) 0.000
O1 0.0296(10) 0.0280(9) 0.0200(9) 0.0004(8) 0.0097(8) -0.0020(8)
O2 0.0482(13) 0.0636(14) 0.0315(12) -0.0184(11) 0.0134(11) -0.0059(11)
O3 0.0444(12) 0.0311(10) 0.0419(12) 0.0092(9) 0.0301(11) 0.0030(9)
N1 0.0313(12) 0.0256(11) 0.0229(11) 0.0026(9) 0.0167(10) 0.0020(9)
N2 0.0299(12) 0.0240(10) 0.0246(11) 0.0016(9) 0.0154(10) -0.0018(9)
C1 0.0250(13) 0.0349(14) 0.0241(13) 0.0000(11) 0.0160(12) -0.0032(11)
C2 0.0306(14) 0.0399(15) 0.0270(14) -0.0050(12) 0.0169(12) -0.0036(12)
C3 0.0343(15) 0.0506(17) 0.0260(14) -0.0106(14) 0.0189(13) -0.0088(13)
C4 0.0292(15) 0.0600(19) 0.0202(14) -0.0026(14) 0.0102(12) -0.0063(14)
C5 0.0268(14) 0.0470(16) 0.0276(14) 0.0055(13) 0.0151(12) 0.0018(12)
C6 0.0264(13) 0.0362(14) 0.0222(13) 0.0029(11) 0.0150(11) -0.0012(11)
C7 0.0297(14) 0.0322(14) 0.0286(14) 0.0089(12) 0.0175(12) 0.0066(11)
C8 0.0243(13) 0.0284(13) 0.0312(14) 0.0021(12) 0.0149(12) 0.0025(11)
C9 0.0383(17) 0.0355(15) 0.0440(18) 0.0075(14) 0.0252(15) 0.0052(13)
C10 0.052(2) 0.0276(15) 0.064(2) 0.0086(15) 0.0334(18) 0.0066(13)
C11 0.062(2) 0.0284(15) 0.065(2) -0.0084(16) 0.039(2) 0.0034(14)
C12 0.055(2) 0.0376(16) 0.0458(19) -0.0052(14) 0.0330(17) 0.0027(14)
C13 0.0309(14) 0.0286(13) 0.0311(14) -0.0037(12) 0.0182(12) -0.0005(11)
C14 0.0264(13) 0.0340(14) 0.0215(13) -0.0024(11) 0.0134(11) -0.0028(11)
C15 0.0435(17) 0.0496(17) 0.0399(17) -0.0017(14) 0.0310(15) 0.0012(14)
C16 0.060(2) 0.060(2) 0.053(2) -0.0270(18) 0.0252(19) -0.0027(18)

loop_
_atom_type_symbol
_atom_type_description
_atom_type_scat_dispersion_real
_atom_type_scat_dispersion_imag
_atom_type_scat_source
C C 0.0033 0.0016 'International Tables Vol C Tables 4.2.6.8 and 6.1.1.4'
H H 0.0000 0.0000 'International Tables Vol C Tables 4.2.6.8 and 6.1.1.4'
N N 0.0061 0.0033 'International Tables Vol C Tables 4.2.6.8 and 6.1.1.4'
Ni Ni 0.3393 1.1124 'International Tables Vol C Tables 4.2.6.8 and 6.1.1.4'
O O 0.0106 0.0060 'International Tables Vol C Tables 4.2.6.8 and 6.1.1.4'

loop_
_geom_angle_atom_site_label_1
_geom_angle_atom_site_label_2
_geom_angle_atom_site_label_3
_geom_angle
_geom_angle_site_symmetry_1
_geom_angle_site_symmetry_3
O1 Ni1 O1 86.17(9) . 2_656
O1 Ni1 N1 161.07(7) . 2_656
O1 Ni1 N1 89.53(8) 2_656 2_656
O1 Ni1 N1 89.53(8) . .
O1 Ni1 N1 161.07(7) 2_656 .
O1 Ni1 N2 99.27(7) 2_656 2_656
O1 Ni1 N2 99.27(7) . .
O1 Ni1 N2 82.68(7) 2_656 .
O1 Ni1 N2 82.68(7) . 2_656
N1 Ni1 N1 100.13(11) 2_656 .
N1 Ni1 N2 79.83(8) 2_656 2_656
N1 Ni1 N2 79.83(8) . .
N1 Ni1 N2 98.44(8) 2_656 .
N1 Ni1 N2 98.44(8) . 2_656
N2 Ni1 N2 177.35(10) 2_656 .
C1 O1 Ni1 125.98(15) . .
C3 O2 C16 118.8(2) . .
N2 O3 H3 99(2) . .
C7 N1 Ni1 124.92(17) . .
C7 N1 C8 117.9(2) . .
C8 N1 Ni1 116.43(16) . .
O3 N2 Ni1 114.37(14) . .
C14 N2 Ni1 130.96(17) . .
C14 N2 O3 114.5(2) . .
O1 C1 C2 118.3(2) . .
O1 C1 C6 123.7(2) . .
C2 C1 C6 118.0(2) . .
C1 C2 H2 119.3 . .
C3 C2 C1 121.4(3) . .
C3 C2 H2 119.3 . .
O2 C3 C2 124.1(3) . .
O2 C3 C4 115.3(3) . .
C2 C3 C4 120.6(3) . .
C3 C4 H4 120.6 . .
C5 C4 C3 118.8(3) . .
C5 C4 H4 120.6 . .
C4 C5 H5 118.5 . .
C4 C5 C6 123.0(3) . .
C6 C5 H5 118.5 . .
C1 C6 C7 124.0(2) . .
C5 C6 C1 118.2(2) . .
C5 C6 C7 117.5(2) . .
N1 C7 C6 127.1(2) . .
N1 C7 H7 116.4 . .
C6 C7 H7 116.4 . .
C9 C8 N1 120.6(2) . .
C9 C8 C13 120.2(2) . .
C13 C8 N1 119.2(2) . .
C8 C9 H9 119.6 . .
C10 C9 C8 120.8(3) . .
C10 C9 H9 119.6 . .
C9 C10 H10 120.3 . .
C11 C10 C9 119.5(3) . .
C11 C10 H10 120.3 . .
C10 C11 H11 119.8 . .
C10 C11 C12 120.4(3) . .
C12 C11 H11 119.8 . .
C11 C12 H12 119.4 . .
C11 C12 C13 121.2(3) . .
C13 C12 H12 119.4 . .
C8 C13 C14 122.6(2) . .
C12 C13 C8 117.9(2) . .
C12 C13 C14 119.5(2) . .
N2 C14 C13 117.2(2) . .
N2 C14 C15 122.9(2) . .
C13 C14 C15 119.9(2) . .
C14 C15 H15A 109.5 . .
C14 C15 H15B 109.5 . .
C14 C15 H15C 109.5 . .
H15A C15 H15B 109.5 . .
H15A C15 H15C 109.5 . .
H15B C15 H15C 109.5 . .
O2 C16 H16A 109.5 . .
O2 C16 H16B 109.5 . .
O2 C16 H16C 109.5 . .
H16A C16 H16B 109.5 . .
H16A C16 H16C 109.5 . .
H16B C16 H16C 109.5 . .

loop_
_geom_bond_atom_site_label_1
_geom_bond_atom_site_label_2
_geom_bond_distance
_geom_bond_site_symmetry_2
Ni1 O1 2.0347(17) .
Ni1 O1 2.0347(17) 2_656
Ni1 N1 2.045(2) 2_656
Ni1 N1 2.045(2) .
Ni1 N2 2.111(2) 2_656
Ni1 N2 2.111(2) .
O1 C1 1.318(3) .
O2 C3 1.361(3) .
O2 C16 1.416(4) .
O3 H3 0.80(3) .
O3 N2 1.401(2) .
N1 C7 1.293(3) .
N1 C8 1.429(3) .
N2 C14 1.279(3) .
C1 C2 1.408(3) .
C1 C6 1.422(3) .
C2 H2 0.9300 .
C2 C3 1.385(4) .
C3 C4 1.392(4) .
C4 H4 0.9300 .
C4 C5 1.357(4) .
C5 H5 0.9300 .
C5 C6 1.414(4) .
C6 C7 1.428(3) .
C7 H7 0.9300 .
C8 C9 1.386(3) .
C8 C13 1.408(4) .
C9 H9 0.9300 .
C9 C10 1.384(4) .
C10 H10 0.9300 .
C10 C11 1.377(5) .
C11 H11 0.9300 .
C11 C12 1.385(4) .
C12 H12 0.9300 .
C12 C13 1.397(3) .
C13 C14 1.485(3) .
C14 C15 1.497(3) .
C15 H15A 0.9600 .
C15 H15B 0.9600 .
C15 H15C 0.9600 .
C16 H16A 0.9600 .
C16 H16B 0.9600 .
C16 H16C 0.9600 .

loop_
_geom_torsion_atom_site_label_1
_geom_torsion_atom_site_label_2
_geom_torsion_atom_site_label_3
_geom_torsion_atom_site_label_4
_geom_torsion
_geom_torsion_site_symmetry_1
Ni1 O1 C1 C2 -161.70(16) .
Ni1 O1 C1 C6 19.7(3) .
Ni1 N1 C7 C6 1.1(4) .
Ni1 N1 C8 C9 -127.1(2) .
Ni1 N1 C8 C13 52.0(3) .
Ni1 N2 C14 C13 3.1(4) .
Ni1 N2 C14 C15 -176.40(19) .
O1 Ni1 O1 C1 175.2(2) 2_656
O1 Ni1 N1 C7 89.7(3) 2_656
O1 Ni1 N1 C7 13.0(2) .
O1 Ni1 N1 C8 -80.0(3) 2_656
O1 Ni1 N1 C8 -156.70(16) .
O1 Ni1 N2 O3 -54.32(16) .
O1 Ni1 N2 O3 30.56(15) 2_656
O1 Ni1 N2 C14 121.2(2) .
O1 Ni1 N2 C14 -153.9(2) 2_656
O1 C1 C2 C3 -176.7(2) .
O1 C1 C6 C5 175.6(2) .
O1 C1 C6 C7 1.6(4) .
O2 C3 C4 C5 -178.6(2) .
O3 N2 C14 C13 178.7(2) .
O3 N2 C14 C15 -0.8(4) .
N1 Ni1 O1 C1 98.0(3) 2_656
N1 Ni1 O1 C1 -23.21(19) .
N1 Ni1 N1 C7 -150.7(2) 2_656
N1 Ni1 N1 C8 39.67(14) 2_656
N1 Ni1 N2 O3 -142.16(17) .
N1 Ni1 N2 O3 118.98(16) 2_656
N1 Ni1 N2 C14 33.4(2) .
N1 Ni1 N2 C14 -65.5(2) 2_656
N1 C8 C9 C10 178.4(3) .
N1 C8 C13 C12 -179.9(2) .
N1 C8 C13 C14 2.4(4) .
N2 Ni1 O1 C1 -102.83(19) .
N2 Ni1 O1 C1 75.36(19) 2_656
N2 Ni1 N1 C7 112.5(2) .
N2 Ni1 N1 C7 -69.6(2) 2_656
N2 Ni1 N1 C8 120.77(16) 2_656
N2 Ni1 N1 C8 -57.19(16) .
N2 Ni1 N2 O3 168.24(15) 2_656
N2 Ni1 N2 C14 -16.2(2) 2_656
C1 C2 C3 O2 177.8(2) .
C1 C2 C3 C4 -0.3(4) .
C1 C6 C7 N1 -12.9(4) .
C2 C1 C6 C5 -3.0(3) .
C2 C1 C6 C7 -177.0(2) .
C2 C3 C4 C5 -0.3(4) .
C3 C4 C5 C6 -0.8(4) .
C4 C5 C6 C1 2.5(4) .
C4 C5 C6 C7 176.9(2) .
C5 C6 C7 N1 173.0(2) .
C6 C1 C2 C3 2.0(4) .
C7 N1 C8 C9 62.4(3) .
C7 N1 C8 C13 -118.4(3) .
C8 N1 C7 C6 170.6(2) .
C8 C9 C10 C11 1.3(5) .
C8 C13 C14 N2 -31.7(4) .
C8 C13 C14 C15 147.9(3) .
C9 C8 C13 C12 -0.8(4) .
C9 C8 C13 C14 -178.4(2) .
C9 C10 C11 C12 -0.3(5) .
C10 C11 C12 C13 -1.2(5) .
C11 C12 C13 C8 1.8(4) .
C11 C12 C13 C14 179.5(3) .
C12 C13 C14 N2 150.7(3) .
C12 C13 C14 C15 -29.7(4) .
C13 C8 C9 C10 -0.8(4) .
C16 O2 C3 C2 -3.0(4) .
C16 O2 C3 C4 175.3(3) .
